data_2312766
loop_
_publ_author_name
'Chalupn&#xe1;, Simona'
'Hu&#x161;&#xe1;k, Michal'
'&#x10c;ejka, Jan'
'F&#x148;ukal, Franti&#x161;ek'
'Klime&#x161;, Ji&#x159;&#xed;'

_publ_section_title
;
 Computation screening for incorrectly determined cocrystal structures.
;
_journal_coeditor_code DK5134
_journal_issue 2
_journal_name_full 'Acta crystallographica Section B, Structural science, crystal engineering and materials'
_journal_page_first 208
_journal_page_last 216
_journal_paper_doi 10.1107/S205252062500068X
_journal_volume 81
_journal_year 2025
_chemical_formula_moiety '2(C4 H3 O4), C10 H10 N2'
_chemical_formula_sum 'C18 H16 N2 O8'
_chemical_formula_weight 388.336
_chemical_name_systematic 'bis(Maleic acid) 4,4'-bipyridine'
_space_group_crystal_system monoclinic
_space_group_IT_number 15
_space_group_name_Hall '-C 2yc'
_space_group_name_H-M_alt 'C 1 2/c 1'
_symmetry_Int_Tables_number 15
_atom_sites_solution_primary iterative
_audit_creation_date 2024-03-25
_audit_creation_method
;
Olex2 1.5
(compiled 2024.02.16 svn.r378c4104 for OlexSys, GUI svn.r6928)
;
_cell_angle_alpha 90
_cell_angle_beta 116.0336(11)
_cell_angle_gamma 90
_cell_formula_units_Z 4
_cell_length_a 23.9983(9)
_cell_length_b 6.7578(3)
_cell_length_c 11.4431(4)
_cell_measurement_reflns_used 9380
_cell_measurement_temperature 180.00
_cell_measurement_theta_max 42.8691
_cell_measurement_theta_min 3.1591
_cell_volume 1667.50(11)
_computing_molecular_graphics 'Olex2 1.5 (Dolomanov et al., 2009)'
_computing_publication_material 'Olex2 1.5 (Dolomanov et al., 2009)'
_computing_structure_refinement 'olex2.refine 1.5 (Bourhis et al., 2015)'
_computing_structure_solution 'olex2.solve 1.5 (Bourhis et al., 2015)'
_diffrn_ambient_temperature 180.00
_diffrn_measured_fraction_theta_full 0.9967
_diffrn_measured_fraction_theta_max 0.9948
_diffrn_measurement_device_type 'Bruker D8 Venture'
_diffrn_radiation_type 'Mo K\a'
_diffrn_radiation_wavelength 0.71073
_diffrn_reflns_av_R_equivalents 0.0349
_diffrn_reflns_av_unetI/netI 0.0123
_diffrn_reflns_Laue_measured_fraction_full 0.9967
_diffrn_reflns_Laue_measured_fraction_max 0.9948
_diffrn_reflns_limit_h_max 42
_diffrn_reflns_limit_h_min -42
_diffrn_reflns_limit_k_max 12
_diffrn_reflns_limit_k_min -12
_diffrn_reflns_limit_l_max 20
_diffrn_reflns_limit_l_min -20
_diffrn_reflns_number 213706
_diffrn_reflns_point_group_measured_fraction_full 0.9967
_diffrn_reflns_point_group_measured_fraction_max 0.9948
_diffrn_reflns_theta_full 25.2417
_diffrn_reflns_theta_max 39.39
_diffrn_reflns_theta_min 1.89
_exptl_absorpt_coefficient_mu 0.124
_exptl_absorpt_correction_T_max 0.7486
_exptl_absorpt_correction_T_min 0.7030
_exptl_absorpt_correction_type multi-scan
_exptl_absorpt_process_details 'Data were corrected for absorption effects using the Multi-Scan method (SADABS).'
_exptl_crystal_colour colourless
_exptl_crystal_colour_primary colourless
_exptl_crystal_density_diffrn 1.547
_exptl_crystal_description block
_exptl_crystal_F_000 808.671
_exptl_crystal_size_max 0.523
_exptl_crystal_size_mid 0.346
_exptl_crystal_size_min 0.222
_refine_diff_density_max 0.2544
_refine_diff_density_min -0.2271
_refine_diff_density_rms 0.0307
_refine_ls_d_res_high 0.5600
_refine_ls_d_res_low 10.7817
_refine_ls_goodness_of_fit_ref 1.0860
_refine_ls_hydrogen_treatment refall
_refine_ls_matrix_type full
_refine_ls_number_constraints 0
_refine_ls_number_parameters 199
_refine_ls_number_reflns 4947
_refine_ls_number_restraints 0
_refine_ls_restrained_S_all 1.0860
_refine_ls_R_factor_all 0.0195
_refine_ls_R_factor_gt 0.0172
_refine_ls_shift/su_max 0.0002
_refine_ls_shift/su_mean 0.0000
_refine_ls_structure_factor_coef Fsqd
_refine_ls_weighting_details 'w=1/[\s^2^(Fo^2^)+(0.0044P)^2^+0.2409P] where P=(Fo^2^+2Fc^2^)/3'
_refine_ls_weighting_scheme calc
_refine_ls_wR_factor_gt 0.0376
_refine_ls_wR_factor_ref 0.0392
_reflns_Friedel_coverage 0.0
_reflns_limit_h_max 38
_reflns_limit_h_min -42
_reflns_limit_k_max 12
_reflns_limit_k_min 0
_reflns_limit_l_max 20
_reflns_limit_l_min 0
_reflns_number_gt 4621
_reflns_number_total 4947
_reflns_threshold_expression I>=2u(I)
_cod_data_source_file dk5134.cif
_cod_data_source_block mo_GIPQAX_0m
_cod_depositor_comments 'Adding full bibliography for 2312765--2312773.cif.'
_cod_database_code 2312766
_olex2_refinement_description
;
;
_olex2_refine_details
;
Refinement using NoSpherA2, an implementation of
NOn-SPHERical Atom-form-factors in Olex2.
Please cite:
F. Kleemiss et al. Chem. Sci. DOI 10.1039/D0SC05526C - 2021
NoSpherA2 implementation of HAR makes use of
tailor-made aspherical atomic form factors calculated
on-the-fly from a Hirshfeld-partitioned electron density (ED) - not from
spherical-atom form factors.

The ED is calculated from a gaussian basis set single determinant SCF
wavefunction - either Hartree-Fock or DFT using selected funtionals
 - for a fragment of the crystal.
This fragment can be embedded in an electrostatic crystal field by employing cluster charges
or modelled using implicit solvation models, depending on the software used.
The following options were used:
   SOFTWARE:       ORCA 5.0
   PARTITIONING:   NoSpherA2
   INT ACCURACY:   Low
   METHOD:         R2SCAN
   BASIS SET:      def2-TZVP
   CHARGE:         0
   MULTIPLICITY:   1
   DATE:           2024-01-31_13-34-45
;
_olex2_submission_original_sample_id GIPQAX
_olex2_submission_special_instructions 'No special instructions were received'

loop_
_space_group_symop_id
_space_group_symop_operation_xyz
1 x,y,z
2 -x,y,-z+1/2
3 -x,-y,-z
4 x,-y,z-1/2
5 x+1/2,y+1/2,z
6 -x+1/2,y+1/2,-z+1/2
7 -x+1/2,-y+1/2,-z
8 x+1/2,-y+1/2,z-1/2

loop_
_atom_site_label
_atom_site_type_symbol
_atom_site_fract_x
_atom_site_fract_y
_atom_site_fract_z
_atom_site_U_iso_or_equiv
_atom_site_adp_type
_atom_site_occupancy
_atom_site_refinement_flags_posn
C6 C 0.783421(12) -0.04588(4) 0.45645(3) 0.01766(4) Uani 1.000000 .
C7 C 0.733383(13) 0.02501(5) 0.33069(3) 0.02098(5) Uani 1.000000 .
C8 C 0.677234(13) 0.10231(5) 0.30099(3) 0.02052(5) Uani 1.000000 .
C9 C 0.645864(12) 0.13850(4) 0.38654(2) 0.01732(4) Uani 1.000000 .
O1 O 0.775729(11) -0.03965(4) 0.56250(2) 0.02254(4) Uani 1.000000 .
O2 O 0.831556(11) -0.10627(4) 0.45724(2) 0.02638(5) Uani 1.000000 .
O3 O 0.672699(11) 0.10056(4) 0.50637(2) 0.02577(5) Uani 1.000000 .
O4 O 0.591852(10) 0.20907(4) 0.33207(2) 0.02450(5) Uani 1.000000 .
H1 H 0.7318(4) 0.0185(11) 0.5429(6) 0.039(2) Uani 1.000000 .
H2 H 0.5712(3) 0.2521(11) 0.4397(6) 0.0302(16) Uani 1.000000 .
H7 H 0.7467(3) 0.0103(12) 0.2527(6) 0.0488(18) Uani 1.000000 .
H8 H 0.6499(3) 0.1465(11) 0.2013(5) 0.0466(18) Uani 1.000000 .
C1 C 0.511394(11) 0.27965(4) 0.69937(2) 0.01371(4) Uani 1.000000 .
C2 C 0.470632(12) 0.24418(4) 0.56883(2) 0.01707(4) Uani 1.000000 .
C3 C 0.493484(13) 0.23962(5) 0.47693(2) 0.01810(4) Uani 1.000000 .
N1 N 0.554127(11) 0.26746(4) 0.51243(2) 0.01802(4) Uani 1.000000 .
C4 C 0.594203(13) 0.30445(5) 0.63613(3) 0.01996(5) Uani 1.000000 .
C5 C 0.574031(12) 0.31317(5) 0.73231(3) 0.01791(4) Uani 1.000000 .
H3 H 0.4226(2) 0.2176(10) 0.5387(5) 0.0391(15) Uani 1.000000 .
H4 H 0.4650(2) 0.2141(10) 0.3753(5) 0.0380(15) Uani 1.000000 .
H5 H 0.6418(2) 0.3266(11) 0.6542(6) 0.0415(16) Uani 1.000000 .
H6 H 0.6070(2) 0.3460(9) 0.8299(5) 0.0362(14) Uani 1.000000 .

loop_
_atom_site_aniso_label
_atom_site_aniso_U_11
_atom_site_aniso_U_22
_atom_site_aniso_U_33
_atom_site_aniso_U_12
_atom_site_aniso_U_13
_atom_site_aniso_U_23
C6 0.01464(9) 0.02316(11) 0.01501(9) 0.00191(8) 0.00635(8) -0.00015(8)
C7 0.01602(10) 0.03591(15) 0.01215(9) 0.00406(10) 0.00722(8) 0.00047(9)
C8 0.01576(10) 0.03507(15) 0.01113(8) 0.00411(10) 0.00626(7) 0.00210(9)
C9 0.01559(9) 0.02469(12) 0.01283(9) 0.00239(8) 0.00730(7) 0.00104(8)
O1 0.02024(9) 0.03311(12) 0.01354(8) 0.00705(8) 0.00674(7) 0.00342(7)
O2 0.01754(9) 0.03929(13) 0.02311(10) 0.00793(9) 0.00965(8) 0.00244(9)
O3 0.02389(10) 0.04223(14) 0.01398(8) 0.01245(9) 0.01088(7) 0.00616(8)
O4 0.01662(8) 0.04181(14) 0.01577(8) 0.00724(8) 0.00774(7) 0.00299(8)
H1 0.046(6) 0.051(5) 0.020(4) 0.005(4) 0.015(4) 0.003(3)
H2 0.029(4) 0.046(4) 0.023(3) 0.000(3) 0.018(3) 0.000(3)
H7 0.036(3) 0.095(6) 0.023(3) 0.012(4) 0.020(3) -0.001(3)
H8 0.033(3) 0.087(5) 0.019(3) 0.020(3) 0.011(2) 0.017(3)
C1 0.01206(8) 0.01793(10) 0.01164(8) 0.00023(7) 0.00567(7) 0.00015(7)
C2 0.01291(9) 0.02545(12) 0.01240(8) 0.00116(8) 0.00515(7) -0.00134(8)
C3 0.01726(10) 0.02496(12) 0.01248(9) 0.00289(9) 0.00689(8) -0.00046(8)
N1 0.01842(9) 0.02326(10) 0.01556(8) 0.00290(8) 0.01038(7) 0.00217(7)
C4 0.01526(9) 0.02985(13) 0.01729(10) -0.00132(9) 0.00945(8) 0.00173(9)
C5 0.01324(9) 0.02721(12) 0.01377(9) -0.00282(8) 0.00637(7) -0.00031(8)
H3 0.015(3) 0.073(5) 0.026(3) -0.002(3) 0.006(2) -0.006(3)
H4 0.032(3) 0.060(4) 0.018(3) -0.002(3) 0.007(2) -0.005(3)
H5 0.019(3) 0.077(5) 0.033(3) -0.007(3) 0.015(2) -0.003(3)
H6 0.022(3) 0.062(4) 0.022(3) -0.009(3) 0.008(2) -0.007(3)

loop_
_atom_type_symbol
_atom_type_scat_dispersion_real
_atom_type_scat_dispersion_imag
_atom_type_scat_source
_atom_type_scat_dispersion_source
C 0.00313 0.00162 'NoSpherA2: Chem.Sci. 2021, DOI:10.1039/D0SC05526C' 'Brennan, Cowan, Rev. Sci. Instrum., 1992, 63, 850'
H 0.00000 0.00000 'NoSpherA2: Chem.Sci. 2021, DOI:10.1039/D0SC05526C' 'Brennan, Cowan, Rev. Sci. Instrum., 1992, 63, 850'
N 0.00612 0.00332 'NoSpherA2: Chem.Sci. 2021, DOI:10.1039/D0SC05526C' 'Brennan, Cowan, Rev. Sci. Instrum., 1992, 63, 850'
O 0.01085 0.00610 'NoSpherA2: Chem.Sci. 2021, DOI:10.1039/D0SC05526C' 'Brennan, Cowan, Rev. Sci. Instrum., 1992, 63, 850'

loop_
_geom_angle_atom_site_label_1
_geom_angle_atom_site_label_2
_geom_angle_atom_site_label_3
_geom_angle
_geom_angle_site_symmetry_1
_geom_angle_site_symmetry_3
_geom_angle_publ_flag
O1 C6 C7 120.26(2) . . ?
O2 C6 C7 118.20(2) . . ?
O2 C6 O1 121.53(3) . . ?
C8 C7 C6 131.51(2) . . ?
H7 C7 C6 111.3(3) . . ?
H7 C7 C8 117.2(3) . . ?
C9 C8 C7 129.52(2) . . ?
H8 C8 C7 116.9(3) . . ?
H8 C8 C9 113.6(3) . . ?
O3 C9 C8 121.08(2) . . ?
O4 C9 C8 116.28(2) . . ?
O4 C9 O3 122.64(2) . . ?
H1 O1 C6 110.5(3) . . ?
H1 O3 C9 111.8(3) . . ?
O3 H1 O1 175.3(6) . . ?
C5 C1 C2 118.68(2) . . ?
C3 C2 C1 119.35(2) . . ?
H3 C2 C1 121.7(3) . . ?
H3 C2 C3 119.0(3) . . ?
N1 C3 C2 120.40(2) . . ?
H4 C3 C2 123.5(3) . . ?
H4 C3 N1 116.1(3) . . ?
C3 N1 H2 118.7(3) . . ?
C4 N1 H2 119.5(3) . . ?
C4 N1 C3 121.75(2) . . ?
C5 C4 N1 120.55(2) . . ?
H5 C4 N1 115.9(3) . . ?
H5 C4 C5 123.5(3) . . ?
C4 C5 C1 119.23(2) . . ?
H6 C5 C1 122.0(3) . . ?
H6 C5 C4 118.8(3) . . ?

loop_
_geom_bond_atom_site_label_1
_geom_bond_atom_site_label_2
_geom_bond_distance
_geom_bond_site_symmetry_2
_geom_bond_publ_flag
C6 C7 1.4919(4) . ?
C6 O1 1.3058(3) . ?
C6 O2 1.2214(3) . ?
C7 C8 1.3424(4) . ?
C7 H7 1.076(5) . ?
C8 C9 1.4940(4) . ?
C8 H8 1.079(5) . ?
C9 O3 1.2592(3) . ?
C9 O4 1.2597(3) . ?
O1 H1 1.052(8) . ?
O3 H1 1.406(8) . ?
H2 N1 1.082(6) . ?
C1 C1 1.4825(5) 2_656 ?
C1 C2 1.4011(4) . ?
C1 C5 1.3984(4) . ?
C2 C3 1.3835(4) . ?
C2 H3 1.064(5) . ?
C3 N1 1.3414(4) . ?
C3 H4 1.073(5) . ?
N1 C4 1.3402(4) . ?
C4 C5 1.3845(4) . ?
C4 H5 1.078(5) . ?
C5 H6 1.070(5) . ?

loop_
_geom_torsion_atom_site_label_1
_geom_torsion_atom_site_label_2
_geom_torsion_atom_site_label_3
_geom_torsion_atom_site_label_4
_geom_torsion
_geom_torsion_site_symmetry_1
_geom_torsion_site_symmetry_2
_geom_torsion_site_symmetry_3
_geom_torsion_site_symmetry_4
_geom_torsion_publ_flag
C6 C7 C8 C9 -1.52(5) . . . . ?
C7 C8 C9 O3 2.05(5) . . . . ?
C7 C8 C9 O4 -178.25(4) . . . . ?
C1 C1 C2 C3 -178.22(2) 2_656 . . . ?
C1 C1 C5 C4 177.48(2) 2_656 . . . ?
C1 C2 C3 N1 0.47(3) . . . . ?
C1 C5 C4 N1 1.05(3) . . . . ?
C2 C3 N1 C4 -1.42(4) . . . . ?
C3 N1 C4 C5 0.65(3) . . . . ?
